data_1547134
loop_
_publ_author_name
'Patra, Ranjan'
'Coin, Guillaume'
'Castro, Ludovic'
'Dubourdeaux, Patrick'
'Cl\'emancey, Martin'
'P\'ecaut, Jacques'
'Lebrun, Colette'
'Maldivi, Pascale'
'Latour, Jean-Marc'

_publ_section_title
;
 Rational design of Fe catalysts for olefin aziridination through
 DFT-based mechanistic analysis
;
_journal_name_full 'Catal. Sci. Technol.'
_journal_paper_doi 10.1039/C7CY01283G
_journal_year 2017
_chemical_formula_moiety 'C30 H24 Cl4 Fe N4 O2, C4 H8 O, 0.25(C6.44 H14.44 O0.44)'
_chemical_formula_sum 'C35.61 H35.61 Cl4 Fe N4 O3.11'
_chemical_formula_weight 767.08
_chemical_name_systematic (Bis-(4,6-dichlorophenolato)-2-methylpyridine)amine)iron(II)-bis-pyridine
_chemical_properties_physical ', Air-sensitive'
_space_group_crystal_system monoclinic
_space_group_IT_number 14
_space_group_name_Hall '-P 2ybc'
_space_group_name_H-M_alt 'P 1 21/c 1'
_symmetry_space_group_name_Hall '-P 2ybc'
_symmetry_space_group_name_H-M 'P 1 21/c 1'
_atom_sites_solution_hydrogens mixed
_audit_creation_date 2017-03-23
_audit_creation_method
;
Olex2 1.2
(compiled 2015.09.30 svn.r3233 for OlexSys, GUI svn.r5103)
;
_audit_update_record
;
2017-06-13 deposited with the CCDC.
2017-08-24 downloaded from the CCDC.
;
_cell_angle_alpha 90
_cell_angle_beta 118.213(14)
_cell_angle_gamma 90
_cell_formula_units_Z 8
_cell_length_a 27.042(3)
_cell_length_b 10.5667(9)
_cell_length_c 28.273(3)
_cell_measurement_reflns_used 4473
_cell_measurement_temperature 149(1)
_cell_measurement_theta_max 25.7090
_cell_measurement_theta_min 3.2030
_cell_volume 7119.1(16)
_computing_cell_refinement
;
CrysAlisPro, Agilent Technologies,
Version 1.171.37.35 (release 13-08-2014 CrysAlis171 .NET)
(compiled Aug 13 2014,18:06:01)
;
_computing_data_collection
;
CrysAlisPro, Agilent Technologies,
Version 1.171.37.35 (release 13-08-2014 CrysAlis171 .NET)
(compiled Aug 13 2014,18:06:01)
;
_computing_data_reduction
;
CrysAlisPro, Agilent Technologies,
Version 1.171.37.35 (release 13-08-2014 CrysAlis171 .NET)
(compiled Aug 13 2014,18:06:01)
;
_computing_molecular_graphics 'Olex2 (Dolomanov et al., 2009)'
_computing_publication_material 'Olex2 (Dolomanov et al., 2009)'
_computing_structure_refinement 'ShelXL (Sheldrick, 2015)'
_computing_structure_solution
;
SUPERFLIP program (Palatinus, L. & Chapuis, G. J. Appl. Cryst., 2007,
 40, 786-790)
;
_diffrn_ambient_environment N~2~
_diffrn_ambient_temperature 149(1)
_diffrn_detector 'CCD plate'
_diffrn_detector_area_resol_mean 15.9653
_diffrn_detector_type Sapphire3
_diffrn_measured_fraction_theta_full 0.987
_diffrn_measured_fraction_theta_max 0.988
_diffrn_measurement_details
;
#__ type_ start__ end____ width___ exp.time_
  1 omega  -22.00   68.00   1.0000   30.0000
omega____ theta____ kappa____ phi______ frames
    -       -0.6250   57.0000  -30.0000 90

#__ type_ start__ end____ width___ exp.time_
  2 omega  -17.00  100.00   1.0000  110.0000
omega____ theta____ kappa____ phi______ frames
    -       55.5052  -19.0000   90.0000 117

#__ type_ start__ end____ width___ exp.time_
  3 omega  -16.00   97.00   1.0000  110.0000
omega____ theta____ kappa____ phi______ frames
    -       55.5052  -99.0000  -60.0000 113

#__ type_ start__ end____ width___ exp.time_
  4 omega   26.00  125.00   1.0000  110.0000
omega____ theta____ kappa____ phi______ frames
    -       55.5052   77.0000 -120.0000 99

#__ type_ start__ end____ width___ exp.time_
  5 omega -118.00  -95.00   1.0000  110.0000
omega____ theta____ kappa____ phi______ frames
    -      -56.7552  -99.0000  -90.0000 23
;
_diffrn_measurement_device 'four-circle diffractometer'
_diffrn_measurement_device_type 'Xcalibur, Sapphire3'
_diffrn_measurement_method '\w scans'
_diffrn_orient_matrix_UB_11 -0.0058000000
_diffrn_orient_matrix_UB_12 0.0054030000
_diffrn_orient_matrix_UB_13 0.0218762000
_diffrn_orient_matrix_UB_21 -0.0290262000
_diffrn_orient_matrix_UB_22 0.0066536000
_diffrn_orient_matrix_UB_23 -0.0182344000
_diffrn_orient_matrix_UB_31 -0.0033938000
_diffrn_orient_matrix_UB_32 -0.0665549000
_diffrn_orient_matrix_UB_33 -0.0000115000
_diffrn_radiation_monochromator graphite
_diffrn_radiation_probe x-ray
_diffrn_radiation_type MoK\a
_diffrn_radiation_wavelength 0.71073
_diffrn_reflns_av_R_equivalents 0.1725
_diffrn_reflns_av_unetI/netI 0.1757
_diffrn_reflns_Laue_measured_fraction_full 0.987
_diffrn_reflns_Laue_measured_fraction_max 0.988
_diffrn_reflns_limit_h_max 33
_diffrn_reflns_limit_h_min -33
_diffrn_reflns_limit_k_max 12
_diffrn_reflns_limit_k_min -13
_diffrn_reflns_limit_l_max 33
_diffrn_reflns_limit_l_min -35
_diffrn_reflns_number 44150
_diffrn_reflns_point_group_measured_fraction_full 0.987
_diffrn_reflns_point_group_measured_fraction_max 0.988
_diffrn_reflns_theta_full 25.242
_diffrn_reflns_theta_max 26.371
_diffrn_reflns_theta_min 2.094
_diffrn_source 'Enhance (Mo) X-ray Source'
_exptl_absorpt_coefficient_mu 0.766
_exptl_absorpt_correction_T_max 0.909
_exptl_absorpt_correction_T_min 0.533
_exptl_absorpt_correction_type analytical
_exptl_absorpt_process_details
;
CrysAlisPro, Agilent Technologies,
Version 1.171.37.35 (release 13-08-2014 CrysAlis171 .NET)
(compiled Aug 13 2014,18:06:01)
Analytical numeric absorption correction using a multifaceted crystal
            model based on expressions derived by R.C. Clark & J.S. Reid.
(Clark, R. C. & Reid, J. S. (1995). Acta Cryst. A51, 887-897)
Empirical absorption correction using spherical harmonics,
 implemented in SCALE3 ABSPACK scaling algorithm.
;
_exptl_crystal_colour 'translucent light yellow'
_exptl_crystal_density_diffrn 1.431
_exptl_crystal_description needle
_exptl_crystal_F_000 3169
_exptl_crystal_size_max 0.9185
_exptl_crystal_size_mid 0.1311
_exptl_crystal_size_min 0.0689
_refine_diff_density_max 0.703
_refine_diff_density_min -0.691
_refine_diff_density_rms 0.120
_refine_ls_extinction_method none
_refine_ls_goodness_of_fit_ref 0.975
_refine_ls_hydrogen_treatment mixed
_refine_ls_matrix_type full
_refine_ls_number_parameters 937
_refine_ls_number_reflns 14374
_refine_ls_number_restraints 181
_refine_ls_restrained_S_all 0.972
_refine_ls_R_factor_all 0.1563
_refine_ls_R_factor_gt 0.0877
_refine_ls_shift/su_max 0.001
_refine_ls_shift/su_mean 0.000
_refine_ls_structure_factor_coef Fsqd
_refine_ls_weighting_details 'w=1/[\s^2^(Fo^2^)+(0.1034P)^2^] where P=(Fo^2^+2Fc^2^)/3'
_refine_ls_weighting_scheme calc
_refine_ls_wR_factor_gt 0.2009
_refine_ls_wR_factor_ref 0.2240
_reflns_Friedel_coverage 0.000
_reflns_number_gt 7487
_reflns_number_total 14374
_reflns_threshold_expression 'I > 2\s(I)'
_cod_data_source_file c7cy01283g2.cif
_cod_data_source_block rp21
_cod_original_cell_volume 7119.0(15)
_cod_database_code 1547134
_chemical_oxdiff_formula 'Fe O2 Cl4 N3 C30 H30'
_shelx_space_group_comment
;
The symmetry employed for this shelxl refinement is uniquely defined
by the following loop, which should always be used as a source of
symmetry information in preference to the above space-group names.
They are only intended as comments.
;
_reflns_odcompleteness_completeness 98.39
_reflns_odcompleteness_iscentric 1
_reflns_odcompleteness_theta 26.32
_olex2_refinement_description
;
1. Fixed Uiso
 At 1.2 times of:
  All C(H) groups, All C(H,H) groups, All C(H,H,H,H) groups
 At 1.5 times of:
  All C(H,H,H) groups
2. Restrained distances
 C71-C74B
 2.3 with sigma of 0.02
3. Uiso/Uaniso restraints and constraints
O62B \\sim C65B \\sim C67 \\sim O62 \\sim C68 \\sim C67B \\sim C68B \\sim C66
\\sim C66B \\sim C65: within 1.7A with sigma of 0.01 and sigma for terminal
atoms of 0.02
O71B \\sim C71 \\sim C72 \\sim C73 \\sim C73B \\sim C74B: within 1.7A with
sigma of 0.01 and sigma for terminal atoms of 0.02
Uanis(O61) \\sim Ueq, Uanis(N2) \\sim Ueq: with sigma of 0.01 and sigma for
terminal atoms of 0.02
Uanis(C7) \\sim Ueq: with sigma of 0.005 and sigma for terminal atoms of 0.01
4. Others
 Sof(O62)=Sof(C65)=Sof(H5AA)=Sof(H6AA)=Sof(C66)=Sof(H7AA)=Sof(H8AA)=Sof(C67)=
 Sof(H9AA)=Sof(H0BA)=Sof(C68)=Sof(H1BA)=Sof(H2BA)=1-FVAR(1)
 Sof(O62B)=Sof(C65B)=Sof(H3BA)=Sof(H4BA)=Sof(C66B)=Sof(H5BA)=Sof(H6BA)=
 Sof(C67B)=Sof(H7BA)=Sof(H8BA)=Sof(C68B)=Sof(H9BA)=Sof(H0CA)=FVAR(1)
 Sof(H4CA)=Sof(H5CA)=Sof(H8CA)=Sof(H9CA)=Sof(O71B)=Sof(C74B)=Sof(H2DA)=
 Sof(H3DA)=Sof(C73B)=Sof(H4DA)=Sof(H5DA)=1-FVAR(2)
 Sof(H1CA)=Sof(H2CA)=Sof(H3CA)=Sof(H6CA)=Sof(H7CA)=Sof(C73)=Sof(H0DA)=
 Sof(H1DA)=FVAR(2)
5.a Secondary CH2 refined with riding coordinates:
 C8(HD,HE), C15(HH,HI), C31(H31A,H31B), C38(H38A,H38B), C45(H45A,H45B), C61(HX,
 HY), C62(HZ,H0AA), C63(H1AA,H2AA), C64(H3AA,H4AA), C65(H5AA,H6AA), C66(H7AA,
 H8AA), C67(H9AA,H0BA), C68(H1BA,H2BA), C65B(H3BA,H4BA), C66B(H5BA,H6BA),
 C67B(H7BA,H8BA), C68B(H9BA,H0CA), C71(H4CA,H5CA), C72(H6CA,H7CA), C72(H8CA,
 H9CA), C73(H0DA,H1DA), C74B(H2DA,H3DA), C73B(H4DA,H5DA)
5.b Aromatic/amide H refined with riding coordinates:
 C3(HB), C5(HC), C10(HF), C12(HG), C17(HJ), C18(HK), C19(HL), C20(HM), C21(HN),
  C22(HO), C23(HP), C24(HQ), C25(HR), C26(HS), C27(HT), C28(HU), C29(HV),
 C30(HW), C33(H33), C35(H35), C40(H40), C42(H42), C47(H47), C48(H48), C49(H49),
 C50(H50), C51(H51), C52(H52), C53(H53), C54(H54), C55(H55), C56(H56), C57(H57),
  C58(H58), C59(H59), C60(H60)
5.c Idealised Me refined as rotating group:
 C71(H1CA,H2CA,H3CA)
;
_shelx_shelxl_version_number 2016/6
_olex2_submission_special_instructions 'No special instructions were received'

loop_
_space_group_symop_operation_xyz
'x, y, z'
'-x, y+1/2, -z+1/2'
'-x, -y, -z'
'x, -y-1/2, z-1/2'

loop_
_atom_site_label
_atom_site_type_symbol
_atom_site_fract_x
_atom_site_fract_y
_atom_site_fract_z
_atom_site_U_iso_or_equiv
_atom_site_adp_type
_atom_site_occupancy
_atom_site_site_symmetry_order
_atom_site_calc_flag
_atom_site_refinement_flags_posn
_atom_site_refinement_flags_adp
_atom_site_refinement_flags_occupancy
_atom_site_disorder_assembly
_atom_site_disorder_group
Fe1 Fe 0.08338(4) 0.71844(9) 0.22535(4) 0.0183(2) Uani 1 1 d . . . . .
Cl1 Cl 0.35941(7) 1.0491(2) 0.34018(8) 0.0426(5) Uani 1 1 d . . . . .
Cl2 Cl 0.17118(7) 1.04296(15) 0.36027(6) 0.0236(3) Uani 1 1 d . . . . .
Cl3 Cl -0.02059(8) 0.69480(18) -0.05460(7) 0.0355(4) Uani 1 1 d . . . . .
Cl4 Cl -0.08249(7) 0.56808(18) 0.09414(7) 0.0311(4) Uani 1 1 d . . . . .
O1 O 0.13426(17) 0.8510(4) 0.27723(18) 0.0219(10) Uani 1 1 d . . . . .
O2 O 0.03919(18) 0.5858(4) 0.16933(17) 0.0211(10) Uani 1 1 d . . . . .
N1 N 0.1364(2) 0.7480(5) 0.1844(2) 0.0201(12) Uani 1 1 d . . . . .
N2 N 0.0343(2) 0.8590(5) 0.1623(2) 0.0193(11) Uani 1 1 d . U . . .
N3 N 0.0287(2) 0.7152(5) 0.2620(2) 0.0193(11) Uani 1 1 d . . . . .
N4 N 0.1319(2) 0.5682(5) 0.2838(2) 0.0230(12) Uani 1 1 d . . . . .
C1 C 0.1961(3) 0.7453(7) 0.2244(3) 0.0269(16) Uani 1 1 d . . . . .
H H 0.195(3) 0.656(7) 0.245(3) 0.032 Uiso 1 1 d R . . . .
HA H 0.217(3) 0.745(7) 0.207(3) 0.032 Uiso 1 1 d R . . . .
C2 C 0.2161(2) 0.8505(6) 0.2649(2) 0.0188(13) Uani 1 1 d . . . . .
C3 C 0.2691(3) 0.9017(7) 0.2804(3) 0.0245(15) Uani 1 1 d . . . . .
HB H 0.289820 0.873786 0.263043 0.029 Uiso 1 1 calc R . . . .
C4 C 0.2923(3) 0.9917(7) 0.3204(3) 0.0266(15) Uani 1 1 d . . . . .
C5 C 0.2614(3) 1.0376(6) 0.3444(2) 0.0208(14) Uani 1 1 d . . . . .
HC H 0.276238 1.102312 0.370832 0.025 Uiso 1 1 calc R . . . .
C6 C 0.2099(3) 0.9886(6) 0.3295(3) 0.0207(14) Uani 1 1 d . . . . .
C7 C 0.1832(2) 0.8939(6) 0.2891(2) 0.0156(12) Uani 1 1 d . U . . .
C8 C 0.1268(3) 0.6410(7) 0.1461(3) 0.0249(15) Uani 1 1 d . . . . .
HD H 0.137382 0.560311 0.166336 0.030 Uiso 1 1 calc R . . . .
HE H 0.151242 0.652486 0.129218 0.030 Uiso 1 1 calc R . . . .
C9 C 0.0666(3) 0.6334(6) 0.1030(3) 0.0214(14) Uani 1 1 d . . . . .
C10 C 0.0528(3) 0.6588(6) 0.0501(3) 0.0258(15) Uani 1 1 d . . . . .
HF H 0.081373 0.677120 0.040613 0.031 Uiso 1 1 calc R . . . .
C11 C -0.0028(3) 0.6572(6) 0.0113(2) 0.0230(14) Uani 1 1 d . . . . .
C12 C -0.0449(3) 0.6292(6) 0.0246(3) 0.0235(14) Uani 1 1 d . . . . .
HG H -0.083162 0.628431 -0.002225 0.028 Uiso 1 1 calc R . . . .
C13 C -0.0303(3) 0.6026(6) 0.0769(3) 0.0211(14) Uani 1 1 d . . . . .
C14 C 0.0264(3) 0.6050(6) 0.1193(2) 0.0179(13) Uani 1 1 d . . . . .
C15 C 0.1199(3) 0.8696(6) 0.1557(3) 0.0217(14) Uani 1 1 d . . . . .
HH H 0.129972 0.868832 0.126273 0.026 Uiso 1 1 calc R . . . .
HI H 0.141409 0.938500 0.180731 0.026 Uiso 1 1 calc R . . . .
C16 C 0.0581(3) 0.8972(6) 0.1325(2) 0.0186(13) Uani 1 1 d . . . . .
C17 C 0.0282(3) 0.9624(7) 0.0850(3) 0.0294(16) Uani 1 1 d . . . . .
HJ H 0.045591 0.989266 0.064304 0.035 Uiso 1 1 calc R . . . .
C18 C -0.0277(3) 0.9872(7) 0.0684(3) 0.0351(18) Uani 1 1 d . . . . .
HK H -0.048945 1.032303 0.035851 0.042 Uiso 1 1 calc R . . . .
C19 C -0.0534(3) 0.9483(7) 0.0977(3) 0.0292(16) Uani 1 1 d . . . . .
HL H -0.092040 0.963693 0.085974 0.035 Uiso 1 1 calc R . . . .
C20 C -0.0200(3) 0.8855(6) 0.1454(3) 0.0256(15) Uani 1 1 d . . . . .
HM H -0.036434 0.860005 0.167067 0.031 Uiso 1 1 calc R . . . .
C21 C 0.0370(3) 0.7923(6) 0.3031(3) 0.0240(14) Uani 1 1 d . . . . .
HN H 0.066057 0.853628 0.314791 0.029 Uiso 1 1 calc R . . . .
C22 C 0.0042(3) 0.7845(7) 0.3288(3) 0.0269(15) Uani 1 1 d . . . . .
HO H 0.010600 0.840677 0.357399 0.032 Uiso 1 1 calc R . . . .
C23 C -0.0375(3) 0.6955(6) 0.3128(3) 0.0253(15) Uani 1 1 d . . . . .
HP H -0.059629 0.687882 0.330604 0.030 Uiso 1 1 calc R . . . .
C24 C -0.0467(3) 0.6168(7) 0.2703(3) 0.0271(16) Uani 1 1 d . . . . .
HQ H -0.075810 0.555378 0.257946 0.033 Uiso 1 1 calc R . . . .
C25 C -0.0127(3) 0.6293(6) 0.2462(3) 0.0223(14) Uani 1 1 d . . . . .
HR H -0.018961 0.574771 0.217141 0.027 Uiso 1 1 calc R . . . .
C26 C 0.1617(3) 0.5936(7) 0.3358(3) 0.0289(16) Uani 1 1 d . . . . .
HS H 0.165923 0.679701 0.346629 0.035 Uiso 1 1 calc R . . . .
C27 C 0.1872(3) 0.5021(7) 0.3754(3) 0.0373(19) Uani 1 1 d . . . . .
HT H 0.209866 0.525813 0.411853 0.045 Uiso 1 1 calc R . . . .
C28 C 0.1790(3) 0.3782(7) 0.3609(3) 0.0345(18) Uani 1 1 d . . . . .
HU H 0.194626 0.313039 0.387010 0.041 Uiso 1 1 calc R . . . .
C29 C 0.1477(4) 0.3500(8) 0.3076(3) 0.045(2) Uani 1 1 d . . . . .
HV H 0.142090 0.264265 0.296069 0.053 Uiso 1 1 calc R . . . .
C30 C 0.1243(3) 0.4462(7) 0.2706(3) 0.0368(19) Uani 1 1 d . . . . .
HW H 0.101610 0.424339 0.233981 0.044 Uiso 1 1 calc R . . . .
Fe2 Fe 0.34832(4) 0.65618(9) 0.55475(4) 0.0217(2) Uani 1 1 d . . . . .
Cl31 Cl 0.31414(9) 0.5248(2) 0.28400(7) 0.0466(5) Uani 1 1 d . . . . .
Cl32 Cl 0.33082(8) 0.27781(18) 0.45731(8) 0.0368(4) Uani 1 1 d . . . . .
Cl33 Cl 0.19866(8) 1.24377(19) 0.51537(9) 0.0433(5) Uani 1 1 d . . . . .
Cl34 Cl 0.28251(9) 0.8632(2) 0.65888(8) 0.0472(5) Uani 1 1 d . . . . .
O31 O 0.35472(19) 0.5251(4) 0.50664(17) 0.0248(10) Uani 1 1 d . . . . .
O32 O 0.34541(19) 0.8001(4) 0.60083(18) 0.0252(10) Uani 1 1 d . . . . .
N31 N 0.3272(2) 0.7961(5) 0.4870(2) 0.0235(12) Uani 1 1 d . . . . .
N32 N 0.2549(2) 0.6630(5) 0.5139(2) 0.0212(12) Uani 1 1 d . . . . .
N33 N 0.3550(2) 0.5056(6) 0.6109(2) 0.0265(13) Uani 1 1 d . . . . .
N34 N 0.4418(2) 0.6765(5) 0.5982(2) 0.0261(13) Uani 1 1 d . . . . .
C31 C 0.3621(3) 0.7661(6) 0.4606(3) 0.0269(15) Uani 1 1 d . . . . .
H31A H 0.402042 0.764406 0.488313 0.032 Uiso 1 1 calc R . . . .
H31B H 0.357642 0.835034 0.435141 0.032 Uiso 1 1 calc R . . . .
C32 C 0.3482(3) 0.6425(7) 0.4307(3) 0.0252(15) Uani 1 1 d . . . . .
C33 C 0.3375(3) 0.6388(7) 0.3777(3) 0.0304(16) Uani 1 1 d . . . . .
H33 H 0.337974 0.715056 0.360186 0.036 Uiso 1 1 calc R . . . .
C34 C 0.3262(3) 0.5264(7) 0.3503(3) 0.0295(17) Uani 1 1 d . . . . .
C35 C 0.3246(3) 0.4141(7) 0.3745(3) 0.0296(16) Uani 1 1 d . . . . .
H35 H 0.316626 0.336339 0.355482 0.036 Uiso 1 1 calc R . . . .
C36 C 0.3347(3) 0.4183(7) 0.4271(3) 0.0250(15) Uani 1 1 d . . . . .
C37 C 0.3462(3) 0.5294(7) 0.4571(3) 0.0250(15) Uani 1 1 d . . . . .
C38 C 0.3431(3) 0.9233(6) 0.5110(3) 0.0218(14) Uani 1 1 d . . . . .
H38A H 0.338475 0.984625 0.482701 0.026 Uiso 1 1 calc R . . . .
H38B H 0.383152 0.922859 0.538293 0.026 Uiso 1 1 calc R . . . .
C39 C 0.3085(3) 0.9658(7) 0.5367(3) 0.0266(15) Uani 1 1 d . . . . .
C40 C 0.2722(3) 1.0702(7) 0.5163(3) 0.0275(16) Uani 1 1 d . . . . .
H40 H 0.269351 1.113523 0.485701 0.033 Uiso 1 1 calc R . . . .
C41 C 0.2413(3) 1.1100(7) 0.5399(3) 0.0313(17) Uani 1 1 d . . . . .
C42 C 0.2437(3) 1.0474(7) 0.5842(3) 0.0338(17) Uani 1 1 d . . . . .
H42 H 0.221815 1.074679 0.600474 0.041 Uiso 1 1 calc R . . . .
C43 C 0.2789(3) 0.9446(7) 0.6036(3) 0.0307(17) Uani 1 1 d . . . . .
C44 C 0.3128(3) 0.8975(7) 0.5819(3) 0.0242(15) Uani 1 1 d . . . . .
C45 C 0.2669(3) 0.7903(7) 0.4481(3) 0.0228(14) Uani 1 1 d . . . . .
H45A H 0.261492 0.731343 0.418777 0.027 Uiso 1 1 calc R . . . .
H45B H 0.254283 0.875185 0.432024 0.027 Uiso 1 1 calc R . . . .
C46 C 0.2303(3) 0.7469(6) 0.4730(3) 0.0205(14) Uani 1 1 d . . . . .
C47 C 0.1762(3) 0.7878(7) 0.4543(3) 0.0285(16) Uani 1 1 d . . . . .
H47 H 0.160631 0.848615 0.426228 0.034 Uiso 1 1 calc R . . . .
C48 C 0.1449(3) 0.7402(7) 0.4764(3) 0.0331(17) Uani 1 1 d . . . . .
H48 H 0.107036 0.766064 0.463454 0.040 Uiso 1 1 calc R . . . .
C49 C 0.1690(3) 0.6538(8) 0.5177(3) 0.0333(17) Uani 1 1 d . . . . .
H49 H 0.148102 0.619277 0.533862 0.040 Uiso 1 1 calc R . . . .
C50 C 0.2237(3) 0.6191(7) 0.5350(3) 0.0283(16) Uani 1 1 d . . . . .
H50 H 0.240174 0.560288 0.563757 0.034 Uiso 1 1 calc R . . . .
C51 C 0.3536(3) 0.3854(7) 0.5981(3) 0.0311(17) Uani 1 1 d . . . . .
H51 H 0.349072 0.364318 0.563625 0.037 Uiso 1 1 calc R . . . .
C52 C 0.3586(3) 0.2860(8) 0.6339(3) 0.0374(18) Uani 1 1 d . . . . .
H52 H 0.356271 0.199944 0.623244 0.045 Uiso 1 1 calc R . . . .
C53 C 0.3667(3) 0.3172(9) 0.6840(3) 0.043(2) Uani 1 1 d . . . . .
H53 H 0.370862 0.252941 0.709132 0.052 Uiso 1 1 calc R . . . .
C54 C 0.3689(3) 0.4435(9) 0.6976(3) 0.043(2) Uani 1 1 d . . . . .
H54 H 0.374249 0.467187 0.732145 0.051 Uiso 1 1 calc R . . . .
C55 C 0.3631(3) 0.5352(8) 0.6602(3) 0.0327(17) Uani 1 1 d . . . . .
H55 H 0.364954 0.621925 0.669763 0.039 Uiso 1 1 calc R . . . .
C56 C 0.4740(3) 0.5869(7) 0.5939(3) 0.0349(18) Uani 1 1 d . . . . .
H56 H 0.456319 0.517730 0.570461 0.042 Uiso 1 1 calc R . . . .
C57 C 0.5326(3) 0.5894(8) 0.6222(4) 0.046(2) Uani 1 1 d . . . . .
H57 H 0.554149 0.523733 0.617831 0.055 Uiso 1 1 calc R . . . .
C58 C 0.5583(3) 0.6879(8) 0.6562(4) 0.045(2) Uani 1 1 d . . . . .
H58 H 0.598081 0.690979 0.676318 0.054 Uiso 1 1 calc R . . . .
C59 C 0.5264(3) 0.7823(9) 0.6612(3) 0.042(2) Uani 1 1 d . . . . .
H59 H 0.543459 0.853096 0.683864 0.051 Uiso 1 1 calc R . . . .
C60 C 0.4693(3) 0.7717(8) 0.6325(3) 0.0357(18) Uani 1 1 d . . . . .
H60 H 0.447330 0.836016 0.637017 0.043 Uiso 1 1 calc R . . . .
O61 O 0.1486(4) 0.3116(10) 0.6658(4) 0.098(3) Uani 1 1 d . U . . .
C61 C 0.1994(6) 0.2705(15) 0.7137(5) 0.093(4) Uani 1 1 d . . . . .
HX H 0.195471 0.181285 0.722125 0.111 Uiso 1 1 calc R . . . .
HY H 0.205589 0.323498 0.744877 0.111 Uiso 1 1 calc R . . . .
C62 C 0.2481(4) 0.2835(12) 0.7022(4) 0.068(3) Uani 1 1 d . . . . .
HZ H 0.279880 0.328567 0.731594 0.082 Uiso 1 1 calc R . . . .
H0AA H 0.261113 0.199861 0.696731 0.082 Uiso 1 1 calc R . . . .
C63 C 0.2232(4) 0.3595(11) 0.6517(4) 0.061(3) Uani 1 1 d . . . . .
H1AA H 0.240959 0.338617 0.629128 0.073 Uiso 1 1 calc R . . . .
H2AA H 0.227327 0.451310 0.659657 0.073 Uiso 1 1 calc R . . . .
C64 C 0.1616(4) 0.3207(12) 0.6244(5) 0.071(3) Uani 1 1 d . . . . .
H3AA H 0.138052 0.385220 0.597928 0.086 Uiso 1 1 calc R . . . .
H4AA H 0.156285 0.238361 0.605816 0.086 Uiso 1 1 calc R . . . .
O62 O 0.4520(9) 0.629(2) 0.7951(8) 0.108(4) Uani 0.566(10) 1 d . U P A 2
C65 C 0.4934(16) 0.670(4) 0.7804(15) 0.103(4) Uani 0.566(10) 1 d . U P A 2
H5AA H 0.483716 0.642968 0.743574 0.124 Uiso 0.566(10) 1 calc R . P A 2
H6AA H 0.531017 0.637225 0.805690 0.124 Uiso 0.566(10) 1 calc R . P A 2
C66 C 0.4915(12) 0.822(3) 0.7841(13) 0.106(5) Uani 0.566(10) 1 d . U P A 2
H7AA H 0.512171 0.851051 0.821798 0.127 Uiso 0.566(10) 1 calc R . P A 2
H8AA H 0.507276 0.863045 0.762826 0.127 Uiso 0.566(10) 1 calc R . P A 2
C67 C 0.4318(10) 0.846(3) 0.7615(11) 0.098(4) Uani 0.566(10) 1 d . U P A 2
H9AA H 0.412242 0.839262 0.721900 0.118 Uiso 0.566(10) 1 calc R . P A 2
H0BA H 0.424223 0.930164 0.772250 0.118 Uiso 0.566(10) 1 calc R . P A 2
C68 C 0.4158(11) 0.738(2) 0.7880(11) 0.097(4) Uani 0.566(10) 1 d . U P A 2
H1BA H 0.420387 0.765455 0.823276 0.117 Uiso 0.566(10) 1 calc R . P A 2
H2BA H 0.376082 0.713836 0.765107 0.117 Uiso 0.566(10) 1 calc R . P A 2
O62B O 0.4875(11) 0.562(3) 0.7999(10) 0.108(4) Uani 0.434(10) 1 d . U P A 1
C65B C 0.494(2) 0.647(5) 0.7623(18) 0.101(5) Uani 0.434(10) 1 d . U P A 1
H3BA H 0.533958 0.654240 0.771993 0.121 Uiso 0.434(10) 1 calc R . P A 1
H4BA H 0.473541 0.611751 0.725569 0.121 Uiso 0.434(10) 1 calc R . P A 1
C66B C 0.4718(17) 0.772(4) 0.7628(16) 0.101(4) Uani 0.434(10) 1 d . U P A 1
H5BA H 0.432411 0.781620 0.734520 0.122 Uiso 0.434(10) 1 calc R . P A 1
H6BA H 0.495042 0.839861 0.759119 0.122 Uiso 0.434(10) 1 calc R . P A 1
C67B C 0.4771(15) 0.770(4) 0.8240(15) 0.106(4) Uani 0.434(10) 1 d . U P A 1
H7BA H 0.505649 0.831871 0.847529 0.127 Uiso 0.434(10) 1 calc R . P A 1
H8BA H 0.440689 0.792353 0.822121 0.127 Uiso 0.434(10) 1 calc R . P A 1
C68B C 0.4938(16) 0.640(4) 0.8454(16) 0.110(5) Uani 0.434(10) 1 d . U P A 1
H9BA H 0.533204 0.639229 0.874306 0.132 Uiso 0.434(10) 1 calc R . P A 1
H0CA H 0.469372 0.608562 0.860016 0.132 Uiso 0.434(10) 1 calc R . P A 1
C71 C 0.5137(5) 0.6988(12) 0.4834(5) 0.075(3) Uani 1 1 d D U . . .
H1CA H 0.532809 0.705902 0.461425 0.113 Uiso 0.778(12) 1 calc GR . P B 1
H2CA H 0.473433 0.685899 0.459945 0.113 Uiso 0.778(12) 1 calc GR . P B 1
H3CA H 0.529030 0.626703 0.507858 0.113 Uiso 0.778(12) 1 calc GR . P B 1
H4CA H 0.550143 0.653951 0.498637 0.090 Uiso 0.222(12) 1 calc R . P B 2
H5CA H 0.487747 0.644706 0.490052 0.090 Uiso 0.222(12) 1 calc R . P B 2
C72 C 0.5226(4) 0.8182(11) 0.5153(5) 0.070(3) Uani 1 1 d . U . . .
H6CA H 0.563457 0.829653 0.538380 0.084 Uiso 0.778(12) 1 calc R . P B 1
H7CA H 0.505710 0.806140 0.539365 0.084 Uiso 0.778(12) 1 calc R . P B 1
H8CA H 0.489727 0.842252 0.519916 0.084 Uiso 0.222(12) 1 calc R . P B 2
H9CA H 0.557112 0.816721 0.550393 0.084 Uiso 0.222(12) 1 calc R . P B 2
C73 C 0.4984(5) 0.9434(13) 0.4829(5) 0.058(3) Uani 0.778(12) 1 d . U P B 1
H0DA H 0.519171 0.963293 0.462924 0.070 Uiso 0.778(12) 1 calc R . P B 1
H1DA H 0.458640 0.929212 0.456263 0.070 Uiso 0.778(12) 1 calc R . P B 1
O71B O 0.4938(15) 0.704(4) 0.4297(15) 0.084(6) Uani 0.222(12) 1 d . U P B 2
C74B C 0.523(2) 0.818(5) 0.4213(16) 0.083(7) Uani 0.222(12) 1 d D U P B 2
H2DA H 0.500024 0.864722 0.387553 0.099 Uiso 0.222(12) 1 calc R . P B 2
H3DA H 0.560510 0.797410 0.424147 0.099 Uiso 0.222(12) 1 calc R . P B 2
C73B C 0.528(2) 0.891(5) 0.476(2) 0.070(5) Uani 0.222(12) 1 d . U P B 2
H4DA H 0.564797 0.934315 0.494197 0.084 Uiso 0.222(12) 1 calc R . P B 2
H5DA H 0.498795 0.957511 0.463903 0.084 Uiso 0.222(12) 1 calc R . P B 2

loop_
_atom_site_aniso_label
_atom_site_aniso_U_11
_atom_site_aniso_U_22
_atom_site_aniso_U_33
_atom_site_aniso_U_23
_atom_site_aniso_U_13
_atom_site_aniso_U_12
Fe1 0.0074(4) 0.0195(5) 0.0223(5) -0.0018(4) 0.0024(4) -0.0018(4)
Cl1 0.0168(9) 0.0590(13) 0.0442(11) -0.0148(10) 0.0081(8) -0.0200(8)
Cl2 0.0205(8) 0.0221(8) 0.0249(8) 0.0000(7) 0.0080(7) 0.0010(6)
Cl3 0.0442(11) 0.0368(11) 0.0258(9) 0.0009(7) 0.0169(8) -0.0010(8)
Cl4 0.0131(8) 0.0443(11) 0.0298(9) 0.0064(8) 0.0053(7) -0.0054(7)
O1 0.008(2) 0.020(2) 0.038(3) -0.001(2) 0.0103(19) 0.0007(17)
O2 0.013(2) 0.021(2) 0.024(2) -0.0005(19) 0.0036(19) -0.0043(18)
N1 0.009(3) 0.021(3) 0.026(3) -0.008(2) 0.005(2) -0.004(2)
N2 0.003(2) 0.024(3) 0.026(3) -0.003(2) 0.002(2) 0.000(2)
N3 0.011(3) 0.021(3) 0.022(3) 0.002(2) 0.005(2) -0.004(2)
N4 0.007(3) 0.025(3) 0.022(3) -0.001(2) -0.006(2) 0.006(2)
C1 0.010(3) 0.035(4) 0.034(4) -0.010(3) 0.010(3) 0.000(3)
C2 0.009(3) 0.023(3) 0.017(3) -0.004(3) 0.001(2) -0.001(2)
C3 0.011(3) 0.032(4) 0.024(3) -0.002(3) 0.003(3) 0.005(3)
C4 0.014(3) 0.033(4) 0.024(3) -0.003(3) 0.001(3) -0.008(3)
C5 0.012(3) 0.024(4) 0.018(3) 0.002(3) 0.000(3) -0.004(3)
C6 0.014(3) 0.020(3) 0.022(3) 0.004(3) 0.003(3) 0.003(3)
C7 0.007(3) 0.015(3) 0.015(3) 0.000(2) -0.003(2) 0.002(2)
C8 0.011(3) 0.028(4) 0.031(4) -0.009(3) 0.006(3) -0.003(3)
C9 0.013(3) 0.013(3) 0.032(4) -0.011(3) 0.006(3) -0.004(2)
C10 0.025(4) 0.023(4) 0.036(4) -0.013(3) 0.020(3) -0.007(3)
C11 0.029(4) 0.019(3) 0.017(3) -0.003(3) 0.007(3) -0.002(3)
C12 0.025(4) 0.023(4) 0.020(3) 0.000(3) 0.008(3) 0.002(3)
C13 0.016(3) 0.020(3) 0.023(3) -0.001(3) 0.005(3) 0.001(3)
C14 0.016(3) 0.017(3) 0.019(3) -0.001(3) 0.007(3) 0.002(2)
C15 0.009(3) 0.025(4) 0.028(3) -0.001(3) 0.006(3) -0.004(3)
C16 0.013(3) 0.017(3) 0.022(3) -0.006(3) 0.006(3) -0.003(2)
C17 0.021(4) 0.029(4) 0.030(4) 0.005(3) 0.005(3) -0.005(3)
C18 0.024(4) 0.037(4) 0.031(4) 0.004(3) 0.002(3) 0.007(3)
C19 0.008(3) 0.036(4) 0.030(4) 0.004(3) -0.002(3) 0.003(3)
C20 0.016(3) 0.022(4) 0.038(4) 0.001(3) 0.012(3) 0.002(3)
C21 0.018(3) 0.024(4) 0.026(3) 0.004(3) 0.006(3) 0.001(3)
C22 0.025(4) 0.027(4) 0.031(4) 0.004(3) 0.015(3) 0.006(3)
C23 0.018(3) 0.029(4) 0.033(4) 0.008(3) 0.015(3) 0.007(3)
C24 0.012(3) 0.032(4) 0.027(4) 0.004(3) 0.001(3) -0.006(3)
C25 0.018(3) 0.022(4) 0.022(3) 0.001(3) 0.005(3) -0.004(3)
C26 0.024(4) 0.020(4) 0.026(4) -0.004(3) -0.002(3) -0.004(3)
C27 0.031(4) 0.036(5) 0.021(4) 0.006(3) -0.008(3) 0.004(3)
C28 0.029(4) 0.023(4) 0.031(4) 0.005(3) -0.003(3) 0.000(3)
C29 0.043(5) 0.023(4) 0.035(4) -0.003(3) -0.009(4) -0.003(4)
C30 0.024(4) 0.028(4) 0.027(4) 0.000(3) -0.013(3) -0.002(3)
Fe2 0.0104(5) 0.0283(5) 0.0199(5) 0.0015(4) 0.0016(4) -0.0015(4)
Cl31 0.0514(13) 0.0609(14) 0.0265(9) 0.0079(9) 0.0177(9) 0.0264(10)
Cl32 0.0402(11) 0.0291(10) 0.0366(10) -0.0035(8) 0.0146(9) -0.0082(8)
Cl33 0.0325(11) 0.0390(11) 0.0504(12) -0.0047(9) 0.0131(9) 0.0069(8)
Cl34 0.0488(13) 0.0656(15) 0.0386(11) 0.0080(10) 0.0301(10) 0.0051(10)
O31 0.020(2) 0.027(3) 0.022(2) 0.0029(19) 0.005(2) 0.0024(19)
O32 0.018(2) 0.028(3) 0.027(2) 0.000(2) 0.008(2) -0.001(2)
N31 0.017(3) 0.023(3) 0.032(3) 0.002(2) 0.013(2) -0.002(2)
N32 0.016(3) 0.023(3) 0.015(3) 0.000(2) 0.000(2) -0.003(2)
N33 0.014(3) 0.033(4) 0.021(3) 0.006(2) -0.001(2) -0.002(2)
N34 0.015(3) 0.029(3) 0.024(3) 0.002(2) 0.000(2) -0.005(2)
C31 0.018(4) 0.025(4) 0.035(4) 0.003(3) 0.011(3) 0.000(3)
C32 0.019(4) 0.028(4) 0.029(4) 0.002(3) 0.012(3) 0.001(3)
C33 0.029(4) 0.032(4) 0.032(4) 0.012(3) 0.016(3) 0.012(3)
C34 0.018(4) 0.047(5) 0.015(3) 0.006(3) 0.001(3) 0.015(3)
C35 0.017(4) 0.035(4) 0.027(4) -0.005(3) 0.003(3) 0.002(3)
C36 0.009(3) 0.034(4) 0.030(4) -0.003(3) 0.008(3) -0.003(3)
C37 0.009(3) 0.031(4) 0.031(4) 0.000(3) 0.007(3) -0.005(3)
C38 0.009(3) 0.027(4) 0.025(3) 0.004(3) 0.005(3) -0.001(3)
C39 0.017(3) 0.034(4) 0.027(4) -0.007(3) 0.010(3) -0.008(3)
C40 0.017(4) 0.027(4) 0.030(4) -0.004(3) 0.004(3) -0.009(3)
C41 0.013(4) 0.034(4) 0.042(4) -0.013(3) 0.009(3) -0.010(3)
C42 0.020(4) 0.042(5) 0.035(4) -0.009(4) 0.010(3) -0.003(3)
C43 0.023(4) 0.041(5) 0.022(3) -0.010(3) 0.006(3) -0.012(3)
C44 0.014(3) 0.034(4) 0.018(3) -0.005(3) 0.002(3) -0.007(3)
C45 0.013(3) 0.029(4) 0.019(3) -0.001(3) 0.002(3) -0.002(3)
C46 0.013(3) 0.022(4) 0.020(3) 0.000(3) 0.002(3) 0.001(2)
C47 0.018(4) 0.034(4) 0.024(3) 0.008(3) 0.002(3) 0.005(3)
C48 0.008(3) 0.050(5) 0.032(4) 0.009(3) 0.002(3) 0.005(3)
C49 0.013(3) 0.048(5) 0.032(4) 0.003(4) 0.004(3) -0.003(3)
C50 0.014(3) 0.036(4) 0.022(3) 0.009(3) -0.003(3) -0.005(3)
C51 0.021(4) 0.038(5) 0.025(4) 0.007(3) 0.003(3) -0.002(3)
C52 0.031(4) 0.034(4) 0.040(4) 0.008(4) 0.011(4) -0.003(3)
C53 0.038(5) 0.053(6) 0.032(4) 0.023(4) 0.012(4) 0.005(4)
C54 0.033(5) 0.066(6) 0.020(4) 0.009(4) 0.006(3) -0.003(4)
C55 0.019(4) 0.044(5) 0.027(4) -0.003(3) 0.004(3) -0.005(3)
C56 0.018(4) 0.028(4) 0.047(5) -0.001(3) 0.005(3) 0.001(3)
C57 0.012(4) 0.047(5) 0.057(5) 0.001(4) -0.001(4) 0.001(3)
C58 0.017(4) 0.049(5) 0.055(5) 0.002(4) 0.005(4) -0.007(4)
C59 0.023(4) 0.055(5) 0.037(4) -0.011(4) 0.003(3) -0.020(4)
C60 0.019(4) 0.047(5) 0.030(4) -0.017(4) 0.002(3) -0.016(3)
O61 0.065(5) 0.139(7) 0.106(6) -0.036(5) 0.053(5) -0.018(4)
C61 0.083(10) 0.139(12) 0.077(8) -0.030(8) 0.055(8) -0.034(8)
C62 0.045(6) 0.088(8) 0.060(6) -0.015(6) 0.016(5) -0.015(6)
C63 0.029(5) 0.073(7) 0.060(6) -0.014(5) 0.005(4) -0.001(5)
C64 0.036(6) 0.086(8) 0.083(8) -0.029(6) 0.021(5) 0.006(5)
O62 0.089(7) 0.120(9) 0.122(8) -0.016(7) 0.056(7) -0.029(6)
C65 0.083(7) 0.117(9) 0.120(9) -0.018(8) 0.057(7) -0.028(7)
C66 0.084(8) 0.119(9) 0.120(9) -0.023(8) 0.053(7) -0.026(7)
C67 0.075(8) 0.115(10) 0.119(9) -0.029(8) 0.059(7) -0.026(7)
C68 0.081(8) 0.116(9) 0.118(9) -0.026(8) 0.066(7) -0.022(7)
O62B 0.093(8) 0.121(9) 0.119(8) -0.016(8) 0.057(7) -0.027(7)
C65B 0.083(8) 0.116(10) 0.118(10) -0.017(9) 0.059(8) -0.031(8)
C66B 0.083(8) 0.114(9) 0.119(9) -0.022(8) 0.057(7) -0.027(7)
C67B 0.087(8) 0.120(9) 0.120(8) -0.024(7) 0.058(7) -0.025(7)
C68B 0.093(9) 0.121(10) 0.119(9) -0.019(8) 0.052(8) -0.030(8)
C71 0.045(5) 0.092(7) 0.075(6) -0.021(5) 0.017(5) 0.000(5)
C72 0.039(5) 0.081(6) 0.072(5) -0.014(5) 0.012(4) -0.012(4)
C73 0.037(6) 0.077(7) 0.062(6) -0.016(5) 0.025(5) -0.015(5)
O71B 0.058(9) 0.094(10) 0.074(9) -0.018(9) 0.009(8) -0.001(8)
C74B 0.056(9) 0.090(10) 0.076(10) -0.015(9) 0.009(9) -0.008(9)
C73B 0.045(7) 0.082(8) 0.071(8) -0.013(7) 0.019(7) -0.009(7)

loop_
_atom_type_symbol
_atom_type_description
_atom_type_scat_dispersion_real
_atom_type_scat_dispersion_imag
_atom_type_scat_source
C C 0.0033 0.0016 'International Tables Vol C Tables 4.2.6.8 and 6.1.1.4'
H H 0.0000 0.0000 'International Tables Vol C Tables 4.2.6.8 and 6.1.1.4'
Cl Cl 0.1484 0.1585 'International Tables Vol C Tables 4.2.6.8 and 6.1.1.4'
Fe Fe 0.3463 0.8444 'International Tables Vol C Tables 4.2.6.8 and 6.1.1.4'
N N 0.0061 0.0033 'International Tables Vol C Tables 4.2.6.8 and 6.1.1.4'
O O 0.0106 0.0060 'International Tables Vol C Tables 4.2.6.8 and 6.1.1.4'

loop_
_exptl_crystal_face_index_h
_exptl_crystal_face_index_k
_exptl_crystal_face_index_l
_exptl_crystal_face_perp_dist
_exptl_oxdiff_crystal_face_indexfrac_h
_exptl_oxdiff_crystal_face_indexfrac_k
_exptl_oxdiff_crystal_face_indexfrac_l
_exptl_oxdiff_crystal_face_x
_exptl_oxdiff_crystal_face_y
_exptl_oxdiff_crystal_face_z
1 0 -1 0.0345 0.9988 -0.0001 -0.9991 -0.0277 -0.0108 -0.0034
-1 0 1 0.0345 -0.9988 0.0001 0.9991 0.0277 0.0108 0.0034
1 0 1 0.0630 0.9995 -0.0006 0.9982 0.0160 -0.0472 -0.0034
-1 0 -1 0.0680 -0.9995 0.0006 -0.9982 -0.0160 0.0472 0.0034
0 1 0 0.4592 -0.0036 0.9990 0.0091 0.0056 0.0066 -0.0665
0 -1 0 0.4592 0.0036 -0.9990 -0.0091 -0.0056 -0.0066 0.0665

loop_
_geom_angle_atom_site_label_1
_geom_angle_atom_site_label_2
_geom_angle_atom_site_label_3
_geom_angle
_geom_angle_site_symmetry_1
O1 Fe1 O2 172.69(18) .
O1 Fe1 N1 84.04(18) .
O1 Fe1 N2 93.57(18) .
O1 Fe1 N3 92.79(18) .
O1 Fe1 N4 89.73(18) .
O2 Fe1 N1 88.73(18) .
O2 Fe1 N2 85.84(18) .
O2 Fe1 N3 94.51(19) .
O2 Fe1 N4 90.57(19) .
N2 Fe1 N1 77.23(19) .
N2 Fe1 N4 175.9(2) .
N3 Fe1 N1 172.5(2) .
N3 Fe1 N2 96.28(19) .
N3 Fe1 N4 86.0(2) .
N4 Fe1 N1 100.7(2) .
C7 O1 Fe1 134.2(4) .
C14 O2 Fe1 119.7(4) .
C1 N1 Fe1 109.7(4) .
C1 N1 C8 107.0(5) .
C1 N1 C15 112.2(5) .
C8 N1 Fe1 109.3(4) .
C15 N1 Fe1 107.7(4) .
C15 N1 C8 110.8(5) .
C16 N2 Fe1 115.0(4) .
C20 N2 Fe1 124.5(4) .
C20 N2 C16 118.8(6) .
C21 N3 Fe1 121.9(4) .
C25 N3 Fe1 120.1(4) .
C25 N3 C21 117.9(5) .
C26 N4 Fe1 121.1(5) .
C26 N4 C30 116.0(6) .
C30 N4 Fe1 121.7(4) .
N1 C1 H 97(4) .
N1 C1 HA 109(5) .
N1 C1 C2 116.1(5) .
H C1 HA 117(6) .
C2 C1 H 109(4) .
C2 C1 HA 109(5) .
C3 C2 C1 118.2(6) .
C3 C2 C7 120.3(6) .
C7 C2 C1 121.4(5) .
C2 C3 HB 119.1 .
C4 C3 C2 121.8(6) .
C4 C3 HB 119.1 .
C3 C4 Cl1 120.5(5) .
C3 C4 C5 119.7(6) .
C5 C4 Cl1 119.8(5) .
C4 C5 HC 120.6 .
C6 C5 C4 118.8(6) .
C6 C5 HC 120.6 .
C5 C6 Cl2 119.4(5) .
C5 C6 C7 124.9(6) .
C7 C6 Cl2 115.7(5) .
O1 C7 C2 124.0(5) .
O1 C7 C6 121.6(6) .
C2 C7 C6 114.4(5) .
N1 C8 HD 109.2 .
N1 C8 HE 109.2 .
N1 C8 C9 112.1(5) .
HD C8 HE 107.9 .
C9 C8 HD 109.2 .
C9 C8 HE 109.2 .
C10 C9 C8 120.0(6) .
C10 C9 C14 122.7(6) .
C14 C9 C8 117.2(6) .
C9 C10 HF 120.3 .
C11 C10 C9 119.5(6) .
C11 C10 HF 120.3 .
C10 C11 Cl3 119.6(5) .
C10 C11 C12 120.9(6) .
C12 C11 Cl3 119.5(5) .
C11 C12 HG 120.6 .
C13 C12 C11 118.8(6) .
C13 C12 HG 120.6 .
C12 C13 Cl4 119.3(5) .
C12 C13 C14 123.2(6) .
C14 C13 Cl4 117.5(5) .
O2 C14 C9 122.7(6) .
O2 C14 C13 122.3(6) .
C9 C14 C13 114.9(6) .
N1 C15 HH 108.9 .
N1 C15 HI 108.9 .
N1 C15 C16 113.2(5) .
HH C15 HI 107.8 .
C16 C15 HH 108.9 .
C16 C15 HI 108.9 .
N2 C16 C15 115.6(5) .
N2 C16 C17 121.8(6) .
C17 C16 C15 122.6(6) .
C16 C17 HJ 121.0 .
C18 C17 C16 118.0(7) .
C18 C17 HJ 121.0 .
C17 C18 HK 119.2 .
C19 C18 C17 121.5(7) .
C19 C18 HK 119.2 .
C18 C19 HL 121.6 .
C18 C19 C20 116.7(6) .
C20 C19 HL 121.6 .
N2 C20 C19 123.1(7) .
N2 C20 HM 118.4 .
C19 C20 HM 118.4 .
N3 C21 HN 119.1 .
N3 C21 C22 121.9(6) .
C22 C21 HN 119.1 .
C21 C22 HO 120.1 .
C23 C22 C21 119.7(7) .
C23 C22 HO 120.1 .
C22 C23 HP 120.6 .
C22 C23 C24 118.9(6) .
C24 C23 HP 120.6 .
C23 C24 HQ 120.6 .
C23 C24 C25 118.8(6) .
C25 C24 HQ 120.6 .
N3 C25 C24 122.9(6) .
N3 C25 HR 118.6 .
C24 C25 HR 118.6 .
N4 C26 HS 117.9 .
N4 C26 C27 124.2(7) .
C27 C26 HS 117.9 .
C26 C27 HT 120.7 .
C28 C27 C26 118.6(7) .
C28 C27 HT 120.7 .
C27 C28 HU 121.0 .
C27 C28 C29 118.1(7) .
C29 C28 HU 121.0 .
C28 C29 HV 120.1 .
C28 C29 C30 119.8(7) .
C30 C29 HV 120.1 .
N4 C30 C29 123.2(7) .
N4 C30 HW 118.4 .
C29 C30 HW 118.4 .
O31 Fe2 O32 174.65(19) .
O31 Fe2 N31 86.86(19) .
O31 Fe2 N32 96.35(19) .
O31 Fe2 N33 89.2(2) .
O31 Fe2 N34 90.1(2) .
O32 Fe2 N31 89.0(2) .
O32 Fe2 N32 86.01(19) .
O32 Fe2 N33 95.4(2) .
O32 Fe2 N34 87.2(2) .
N32 Fe2 N31 76.69(19) .
N32 Fe2 N34 172.4(2) .
N33 Fe2 N31 170.2(2) .
N33 Fe2 N32 94.8(2) .
N33 Fe2 N34 89.2(2) .
N34 Fe2 N31 99.7(2) .
C37 O31 Fe2 132.4(4) .
C44 O32 Fe2 123.8(4) .
C31 N31 Fe2 108.6(4) .
C38 N31 Fe2 107.7(4) .
C38 N31 C31 108.0(5) .
C38 N31 C45 111.0(5) .
C45 N31 Fe2 110.6(4) .
C45 N31 C31 110.9(5) .
C46 N32 Fe2 116.3(4) .
C50 N32 Fe2 124.2(4) .
C50 N32 C46 116.8(6) .
C51 N33 Fe2 121.4(5) .
C51 N33 C55 118.6(6) .
C55 N33 Fe2 119.9(5) .
C56 N34 Fe2 120.0(5) .
C56 N34 C60 115.7(6) .
C60 N34 Fe2 124.2(5) .
N31 C31 H31A 108.6 .
N31 C31 H31B 108.6 .
N31 C31 C32 114.6(5) .
H31A C31 H31B 107.6 .
C32 C31 H31A 108.6 .
C32 C31 H31B 108.6 .
C33 C32 C31 120.0(6) .
C33 C32 C37 120.2(6) .
C37 C32 C31 119.8(6) .
C32 C33 H33 119.6 .
C34 C33 C32 120.8(7) .
C34 C33 H33 119.6 .
C33 C34 Cl31 119.7(6) .
C33 C34 C35 121.0(6) .
C35 C34 Cl31 119.4(6) .
C34 C35 H35 121.0 .
C36 C35 C34 118.0(7) .
C36 C35 H35 121.0 .
C35 C36 Cl32 118.3(6) .
C35 C36 C37 123.7(7) .
C37 C36 Cl32 117.9(5) .
O31 C37 C32 124.0(6) .
O31 C37 C36 119.8(6) .
C36 C37 C32 116.2(6) .
N31 C38 H38A 109.1 .
N31 C38 H38B 109.1 .
N31 C38 C39 112.5(5) .
H38A C38 H38B 107.8 .
C39 C38 H38A 109.1 .
C39 C38 H38B 109.1 .
C40 C39 C38 120.7(6) .
C40 C39 C44 120.8(6) .
C44 C39 C38 118.6(6) .
C39 C40 H40 119.5 .
C41 C40 C39 120.9(7) .
C41 C40 H40 119.5 .
C40 C41 Cl33 120.0(6) .
C40 C41 C42 121.1(7) .
C42 C41 Cl33 118.9(6) .
C41 C42 H42 121.2 .
C43 C42 C41 117.7(7) .
C43 C42 H42 121.2 .
C42 C43 Cl34 118.9(6) .
C42 C43 C44 124.9(7) .
C44 C43 Cl34 116.3(6) .
O32 C44 C39 121.7(6) .
O32 C44 C43 123.7(6) .
C43 C44 C39 114.7(6) .
N31 C45 H45A 108.9 .
N31 C45 H45B 108.9 .
N31 C45 C46 113.3(5) .
H45A C45 H45B 107.7 .
C46 C45 H45A 108.9 .
C46 C45 H45B 108.9 .
N32 C46 C45 115.1(5) .
N32 C46 C47 122.7(6) .
C47 C46 C45 122.1(6) .
C46 C47 H47 120.4 .
C48 C47 C46 119.2(6) .
C48 C47 H47 120.4 .
C47 C48 H48 120.5 .
C47 C48 C49 119.1(6) .
C49 C48 H48 120.5 .
C48 C49 H49 120.8 .
C50 C49 C48 118.5(7) .
C50 C49 H49 120.8 .
N32 C50 C49 123.7(6) .
N32 C50 H50 118.1 .
C49 C50 H50 118.1 .
N33 C51 H51 118.7 .
N33 C51 C52 122.6(7) .
C52 C51 H51 118.7 .
C51 C52 H52 120.9 .
C53 C52 C51 118.3(8) .
C53 C52 H52 120.9 .
C52 C53 H53 120.5 .
C52 C53 C54 119.1(7) .
C54 C53 H53 120.5 .
C53 C54 H54 120.4 .
C53 C54 C55 119.1(7) .
C55 C54 H54 120.4 .
N33 C55 C54 122.2(8) .
N33 C55 H55 118.9 .
C54 C55 H55 118.9 .
N34 C56 H56 118.4 .
N34 C56 C57 123.3(7) .
C57 C56 H56 118.4 .
C56 C57 H57 120.7 .
C58 C57 C56 118.7(8) .
C58 C57 H57 120.7 .
C57 C58 H58 120.2 .
C57 C58 C59 119.6(7) .
C59 C58 H58 120.2 .
C58 C59 H59 121.0 .
C58 C59 C60 117.9(8) .
C60 C59 H59 121.0 .
N34 C60 C59 124.8(8) .
N34 C60 H60 117.6 .
C59 C60 H60 117.6 .
C64 O61 C61 107.6(8) .
O61 C61 HX 110.1 .
O61 C61 HY 110.1 .
O61 C61 C62 107.9(10) .
HX C61 HY 108.4 .
C62 C61 HX 110.1 .
C62 C61 HY 110.1 .
C61 C62 HZ 111.4 .
C61 C62 H0AA 111.4 .
HZ C62 H0AA 109.2 .
C63 C62 C61 102.1(10) .
C63 C62 HZ 111.4 .
C63 C62 H0AA 111.4 .
C62 C63 H1AA 111.1 .
C62 C63 H2AA 111.1 .
C62 C63 C64 103.5(10) .
H1AA C63 H2AA 109.0 .
C64 C63 H1AA 111.1 .
C64 C63 H2AA 111.1 .
O61 C64 C63 104.1(9) .
O61 C64 H3AA 110.9 .
O61 C64 H4AA 110.9 .
C63 C64 H3AA 110.9 .
C63 C64 H4AA 110.9 .
H3AA C64 H4AA 109.0 .
C65 O62 C68 107(2) .
O62 C65 H5AA 111.1 .
O62 C65 H6AA 111.1 .
O62 C65 C66 103(3) .
H5AA C65 H6AA 109.1 .
C66 C65 H5AA 111.1 .
C66 C65 H6AA 111.1 .
C65 C66 H7AA 111.3 .
C65 C66 H8AA 111.3 .
H7AA C66 H8AA 109.2 .
C67 C66 C65 102(2) .
C67 C66 H7AA 111.3 .
C67 C66 H8AA 111.3 .
C66 C67 H9AA 111.9 .
C66 C67 H0BA 111.9 .
C66 C67 C68 99(2) .
H9AA C67 H0BA 109.6 .
C68 C67 H9AA 111.9 .
C68 C67 H0BA 111.9 .
O62 C68 C67 109.2(19) .
O62 C68 H1BA 109.8 .
O62 C68 H2BA 109.8 .
C67 C68 H1BA 109.8 .
C67 C68 H2BA 109.8 .
H1BA C68 H2BA 108.3 .
C65B O62B C68B 107(3) .
O62B C65B H3BA 109.4 .
O62B C65B H4BA 109.4 .
H3BA C65B H4BA 108.0 .
C66B C65B O62B 111(3) .
C66B C65B H3BA 109.4 .
C66B C65B H4BA 109.4 .
C65B C66B H5BA 111.9 .
C65B C66B H6BA 111.9 .
C65B C66B C67B 99(4) .
H5BA C66B H6BA 109.6 .
C67B C66B H5BA 111.9 .
C67B C66B H6BA 111.9 .
C66B C67B H7BA 110.3 .
C66B C67B H8BA 110.3 .
H7BA C67B H8BA 108.5 .
C68B C67B C66B 107(3) .
C68B C67B H7BA 110.3 .
C68B C67B H8BA 110.3 .
O62B C68B C67B 106(3) .
O62B C68B H9BA 110.5 .
O62B C68B H0CA 110.5 .
C67B C68B H9BA 110.5 .
C67B C68B H0CA 110.5 .
H9BA C68B H0CA 108.7 .
H1CA C71 H2CA 109.5 .
H1CA C71 H3CA 109.5 .
H2CA C71 H3CA 109.5 .
H4CA C71 H5CA 106.8 .
C72 C71 H1CA 109.5 .
C72 C71 H2CA 109.5 .
C72 C71 H3CA 109.5 .
C72 C71 H4CA 107.2 .
C72 C71 H5CA 107.2 .
O71B C71 H4CA 107.2 .
O71B C71 H5CA 107.2 .
O71B C71 C72 120(2) .
C71 C72 H6CA 108.0 .
C71 C72 H7CA 108.0 .
C71 C72 H8CA 113.3 .
C71 C72 H9CA 113.3 .
C71 C72 C73 117.0(10) .
H6CA C72 H7CA 107.3 .
H8CA C72 H9CA 110.6 .
C73 C72 H6CA 108.0 .
C73 C72 H7CA 108.0 .
C73B C72 C71 92(2) .
C73B C72 H8CA 113.3 .
C73B C72 H9CA 113.3 .
C72 C73 H0DA 108.7 .
C72 C73 H1DA 108.7 .
C73 C73 C72 114.4(14) 3_676
C73 C73 H0DA 108.7 3_676
C73 C73 H1DA 108.7 3_676
H0DA C73 H1DA 107.6 .
C71 O71B C74B 104(3) .
O71B C74B H2DA 113.3 .
O71B C74B H3DA 113.3 .
O71B C74B C73B 92(3) .
H2DA C74B H3DA 110.7 .
C73B C74B H2DA 113.3 .
C73B C74B H3DA 113.3 .
C72 C73B C74B 119(4) .
C72 C73B H4DA 107.6 .
C72 C73B H5DA 107.6 .
C74B C73B H4DA 107.6 .
C74B C73B H5DA 107.6 .
H4DA C73B H5DA 107.0 .

loop_
_geom_bond_atom_site_label_1
_geom_bond_atom_site_label_2
_geom_bond_distance
_geom_bond_site_symmetry_2
Fe1 O1 2.024(4) .
Fe1 O2 2.028(4) .
Fe1 N1 2.250(5) .
Fe1 N2 2.215(5) .
Fe1 N3 2.170(5) .
Fe1 N4 2.219(5) .
Cl1 C4 1.736(7) .
Cl2 C6 1.744(7) .
Cl3 C11 1.737(6) .
Cl4 C13 1.734(7) .
O1 C7 1.284(7) .
O2 C14 1.304(8) .
N1 C1 1.470(8) .
N1 C8 1.501(8) .
N1 C15 1.472(9) .
N2 C16 1.344(8) .
N2 C20 1.341(8) .
N3 C21 1.349(9) .
N3 C25 1.342(8) .
N4 C26 1.328(9) .
N4 C30 1.330(9) .
C1 H 1.12(8) .
C1 HA 0.90(9) .
C1 C2 1.500(9) .
C2 C3 1.395(9) .
C2 C7 1.430(9) .
C3 HB 0.9500 .
C3 C4 1.379(10) .
C4 C5 1.390(10) .
C5 HC 0.9500 .
C5 C6 1.355(9) .
C6 C7 1.431(9) .
C8 HD 0.9900 .
C8 HE 0.9900 .
C8 C9 1.504(9) .
C9 C10 1.386(10) .
C9 C14 1.399(9) .
C10 HF 0.9500 .
C10 C11 1.381(9) .
C11 C12 1.388(10) .
C12 HG 0.9500 .
C12 C13 1.369(9) .
C13 C14 1.432(9) .
C15 HH 0.9900 .
C15 HI 0.9900 .
C15 C16 1.507(9) .
C16 C17 1.381(9) .
C17 HJ 0.9500 .
C17 C18 1.380(10) .
C18 HK 0.9500 .
C18 C19 1.373(11) .
C19 HL 0.9500 .
C19 C20 1.385(10) .
C20 HM 0.9500 .
C21 HN 0.9500 .
C21 C22 1.391(10) .
C22 HO 0.9500 .
C22 C23 1.369(10) .
C23 HP 0.9500 .
C23 C24 1.383(10) .
C24 HQ 0.9500 .
C24 C25 1.388(10) .
C25 HR 0.9500 .
C26 HS 0.9500 .
C26 C27 1.390(10) .
C27 HT 0.9500 .
C27 C28 1.359(11) .
C28 HU 0.9500 .
C28 C29 1.368(11) .
C29 HV 0.9500 .
C29 C30 1.379(11) .
C30 HW 0.9500 .
Fe2 O31 2.005(5) .
Fe2 O32 2.028(5) .
Fe2 N31 2.269(6) .
Fe2 N32 2.226(5) .
Fe2 N33 2.193(6) .
Fe2 N34 2.237(5) .
Cl31 C34 1.745(7) .
Cl32 C36 1.740(7) .
Cl33 C41 1.747(8) .
Cl34 C43 1.745(8) .
O31 C37 1.310(8) .
O32 C44 1.295(8) .
N31 C31 1.489(9) .
N31 C38 1.475(9) .
N31 C45 1.476(8) .
N32 C46 1.356(8) .
N32 C50 1.329(9) .
N33 C51 1.315(10) .
N33 C55 1.342(9) .
N34 C56 1.332(10) .
N34 C60 1.350(9) .
C31 H31A 0.9900 .
C31 H31B 0.9900 .
C31 C32 1.504(10) .
C32 C33 1.385(10) .
C32 C37 1.422(10) .
C33 H33 0.9500 .
C33 C34 1.371(11) .
C34 C35 1.381(11) .
C35 H35 0.9500 .
C35 C36 1.380(10) .
C36 C37 1.394(10) .
C38 H38A 0.9900 .
C38 H38B 0.9900 .
C38 C39 1.500(10) .
C39 C40 1.405(10) .
C39 C44 1.423(10) .
C40 H40 0.9500 .
C40 C41 1.360(10) .
C41 C42 1.391(11) .
C42 H42 0.9500 .
C42 C43 1.376(11) .
C43 C44 1.414(10) .
C45 H45A 0.9900 .
C45 H45B 0.9900 .
C45 C46 1.531(9) .
C46 C47 1.371(9) .
C47 H47 0.9500 .
C47 C48 1.364(10) .
C48 H48 0.9500 .
C48 C49 1.380(10) .
C49 H49 0.9500 .
C49 C50 1.371(10) .
C50 H50 0.9500 .
C51 H51 0.9500 .
C51 C52 1.420(11) .
C52 H52 0.9500 .
C52 C53 1.368(12) .
C53 H53 0.9500 .
C53 C54 1.382(13) .
C54 H54 0.9500 .
C54 C55 1.390(11) .
C55 H55 0.9500 .
C56 H56 0.9500 .
C56 C57 1.398(10) .
C57 H57 0.9500 .
C57 C58 1.364(12) .
C58 H58 0.9500 .
C58 C59 1.369(13) .
C59 H59 0.9500 .
C59 C60 1.370(10) .
C60 H60 0.9500 .
O61 C61 1.466(16) .
O61 C64 1.378(15) .
C61 HX 0.9900 .
C61 HY 0.9900 .
C61 C62 1.504(17) .
C62 HZ 0.9900 .
C62 H0AA 0.9900 .
C62 C63 1.492(15) .
C63 H1AA 0.9900 .
C63 H2AA 0.9900 .
C63 C64 1.522(14) .
C64 H3AA 0.9900 .
C64 H4AA 0.9900 .
O62 C65 1.43(4) .
O62 C68 1.46(3) .
C65 H5AA 0.9900 .
C65 H6AA 0.9900 .
C65 C66 1.60(5) .
C66 H7AA 0.9900 .
C66 H8AA 0.9900 .
C66 C67 1.45(4) .
C67 H9AA 0.9900 .
C67 H0BA 0.9900 .
C67 C68 1.54(4) .
C68 H1BA 0.9900 .
C68 H2BA 0.9900 .
O62B C65B 1.46(5) .
O62B C68B 1.47(4) .
C65B H3BA 0.9900 .
C65B H4BA 0.9900 .
C65B C66B 1.45(7) .
C66B H5BA 0.9900 .
C66B H6BA 0.9900 .
C66B C67B 1.67(5) .
C67B H7BA 0.9900 .
C67B H8BA 0.9900 .
C67B C68B 1.48(5) .
C68B H9BA 0.9900 .
C68B H0CA 0.9900 .
C71 H1CA 0.9800 .
C71 H2CA 0.9800 .
C71 H3CA 0.9800 .
C71 H4CA 0.9900 .
C71 H5CA 0.9900 .
C71 C72 1.504(16) .
C71 O71B 1.35(4) .
C72 H6CA 0.9900 .
C72 H7CA 0.9900 .
C72 H8CA 0.9900 .
C72 H9CA 0.9900 .
C72 C73 1.566(18) .
C72 C73B 1.41(6) .
C73 C73 1.51(3) 3_676
C73 H0DA 0.9900 .
C73 H1DA 0.9900 .
O71B C74B 1.53(5) .
C74B H2DA 0.9900 .
C74B H3DA 0.9900 .
C74B C73B 1.68(7) .
C73B H4DA 0.9900 .
C73B H5DA 0.9900 .

loop_
_geom_torsion_atom_site_label_1
_geom_torsion_atom_site_label_2
_geom_torsion_atom_site_label_3
_geom_torsion_atom_site_label_4
_geom_torsion
_geom_torsion_site_symmetry_4
Fe1 O1 C7 C2 -0.2(9) .
Fe1 O1 C7 C6 -178.5(4) .
Fe1 O2 C14 C9 54.6(7) .
Fe1 O2 C14 C13 -123.3(5) .
Fe1 N1 C1 C2 -65.5(7) .
Fe1 N1 C8 C9 61.0(6) .
Fe1 N1 C15 C16 -35.3(6) .
Fe1 N2 C16 C15 -17.0(7) .
Fe1 N2 C16 C17 165.9(5) .
Fe1 N2 C20 C19 -163.2(5) .
Fe1 N3 C21 C22 -175.7(5) .
Fe1 N3 C25 C24 175.6(5) .
Fe1 N4 C26 C27 171.4(6) .
Fe1 N4 C30 C29 -170.6(7) .
Cl1 C4 C5 C6 -177.9(5) .
Cl2 C6 C7 O1 -1.1(8) .
Cl2 C6 C7 C2 -179.5(4) .
Cl3 C11 C12 C13 -178.5(5) .
Cl4 C13 C14 O2 -1.9(8) .
Cl4 C13 C14 C9 -180.0(5) .
N1 C1 C2 C3 -141.4(6) .
N1 C1 C2 C7 41.5(9) .
N1 C8 C9 C10 112.8(7) .
N1 C8 C9 C14 -64.8(8) .
N1 C15 C16 N2 36.4(8) .
N1 C15 C16 C17 -146.5(6) .
N2 C16 C17 C18 -0.4(10) .
N3 C21 C22 C23 0.8(10) .
N4 C26 C27 C28 -3.6(13) .
C1 N1 C8 C9 179.8(6) .
C1 N1 C15 C16 -156.2(5) .
C1 C2 C3 C4 -174.9(6) .
C1 C2 C7 O1 -2.5(10) .
C1 C2 C7 C6 175.9(6) .
C2 C3 C4 Cl1 177.7(5) .
C2 C3 C4 C5 -3.0(10) .
C3 C2 C7 O1 -179.5(6) .
C3 C2 C7 C6 -1.1(9) .
C3 C4 C5 C6 2.8(10) .
C4 C5 C6 Cl2 178.7(5) .
C4 C5 C6 C7 -1.9(10) .
C5 C6 C7 O1 179.5(6) .
C5 C6 C7 C2 1.1(9) .
C7 C2 C3 C4 2.2(10) .
C8 N1 C1 C2 176.0(6) .
C8 N1 C15 C16 84.2(6) .
C8 C9 C10 C11 -177.0(6) .
C8 C9 C14 O2 0.2(9) .
C8 C9 C14 C13 178.3(5) .
C9 C10 C11 Cl3 177.6(5) .
C9 C10 C11 C12 -0.8(10) .
C10 C9 C14 O2 -177.4(6) .
C10 C9 C14 C13 0.7(9) .
C10 C11 C12 C13 -0.2(10) .
C11 C12 C13 Cl4 179.7(5) .
C11 C12 C13 C14 1.5(10) .
C12 C13 C14 O2 176.4(6) .
C12 C13 C14 C9 -1.7(9) .
C14 C9 C10 C11 0.4(10) .
C15 N1 C1 C2 54.2(8) .
C15 N1 C8 C9 -57.6(7) .
C15 C16 C17 C18 -177.3(6) .
C16 N2 C20 C19 1.4(10) .
C16 C17 C18 C19 -0.3(11) .
C17 C18 C19 C20 1.4(11) .
C18 C19 C20 N2 -2.0(11) .
C20 N2 C16 C15 177.0(6) .
C20 N2 C16 C17 -0.2(9) .
C21 N3 C25 C24 -0.2(9) .
C21 C22 C23 C24 -1.4(10) .
C22 C23 C24 C25 1.3(10) .
C23 C24 C25 N3 -0.4(10) .
C25 N3 C21 C22 0.0(9) .
C26 N4 C30 C29 -3.1(12) .
C26 C27 C28 C29 2.3(13) .
C27 C28 C29 C30 -1.7(14) .
C28 C29 C30 N4 2.2(14) .
C30 N4 C26 C27 3.8(11) .
Fe2 O31 C37 C32 22.7(9) .
Fe2 O31 C37 C36 -157.7(5) .
Fe2 O32 C44 C39 -47.7(8) .
Fe2 O32 C44 C43 132.2(6) .
Fe2 N31 C31 C32 67.6(6) .
Fe2 N31 C38 C39 -65.5(6) .
Fe2 N31 C45 C46 27.4(6) .
Fe2 N32 C46 C45 20.5(7) .
Fe2 N32 C46 C47 -161.1(5) .
Fe2 N32 C50 C49 160.8(6) .
Fe2 N33 C51 C52 179.2(5) .
Fe2 N33 C55 C54 -178.5(6) .
Fe2 N34 C56 C57 -176.2(6) .
Fe2 N34 C60 C59 176.9(6) .
Cl31 C34 C35 C36 179.5(5) .
Cl32 C36 C37 O31 1.3(8) .
Cl32 C36 C37 C32 -179.0(5) .
Cl33 C41 C42 C43 -178.1(5) .
Cl34 C43 C44 O32 -0.3(9) .
Cl34 C43 C44 C39 179.6(5) .
N31 C31 C32 C33 127.8(7) .
N31 C31 C32 C37 -52.4(8) .
N31 C38 C39 C40 -115.1(7) .
N31 C38 C39 C44 64.4(8) .
N31 C45 C46 N32 -32.6(8) .
N31 C45 C46 C47 149.0(6) .
N32 C46 C47 C48 -1.9(11) .
N33 C51 C52 C53 -1.9(11) .
N34 C56 C57 C58 0.4(13) .
C31 N31 C38 C39 177.4(6) .
C31 N31 C45 C46 147.9(6) .
C31 C32 C33 C34 178.2(6) .
C31 C32 C37 O31 1.6(10) .
C31 C32 C37 C36 -178.0(6) .
C32 C33 C34 Cl31 -178.9(5) .
C32 C33 C34 C35 0.8(11) .
C33 C32 C37 O31 -178.6(6) .
C33 C32 C37 C36 1.7(9) .
C33 C34 C35 C36 -0.2(10) .
C34 C35 C36 Cl32 178.3(5) .
C34 C35 C36 C37 0.5(10) .
C35 C36 C37 O31 179.1(6) .
C35 C36 C37 C32 -1.2(9) .
C37 C32 C33 C34 -1.6(10) .
C38 N31 C31 C32 -175.9(6) .
C38 N31 C45 C46 -92.0(6) .
C38 C39 C40 C41 -179.2(6) .
C38 C39 C44 O32 -0.4(9) .
C38 C39 C44 C43 179.7(6) .
C39 C40 C41 Cl33 177.5(5) .
C39 C40 C41 C42 -1.2(10) .
C40 C39 C44 O32 179.1(6) .
C40 C39 C44 C43 -0.8(9) .
C40 C41 C42 C43 0.6(10) .
C41 C42 C43 Cl34 -179.5(5) .
C41 C42 C43 C44 -0.1(11) .
C42 C43 C44 O32 -179.7(7) .
C42 C43 C44 C39 0.2(10) .
C44 C39 C40 C41 1.3(10) .
C45 N31 C31 C32 -54.1(7) .
C45 N31 C38 C39 55.7(7) .
C45 C46 C47 C48 176.4(7) .
C46 N32 C50 C49 0.1(10) .
C46 C47 C48 C49 1.3(11) .
C47 C48 C49 C50 -0.1(11) .
C48 C49 C50 N32 -0.6(12) .
C50 N32 C46 C45 -177.2(6) .
C50 N32 C46 C47 1.2(9) .
C51 N33 C55 C54 -1.3(10) .
C51 C52 C53 C54 1.1(12) .
C52 C53 C54 C55 -0.5(12) .
C53 C54 C55 N33 0.6(12) .
C55 N33 C51 C52 2.0(10) .
C56 N34 C60 C59 1.4(11) .
C56 C57 C58 C59 -1.0(14) .
C57 C58 C59 C60 1.8(13) .
C58 C59 C60 N34 -2.1(13) .
C60 N34 C56 C57 -0.6(11) .
O61 C61 C62 C63 12.2(13) .
C61 O61 C64 C63 -32.0(13) .
C61 C62 C63 C64 -30.3(11) .
C62 C63 C64 O61 39.7(11) .
C64 O61 C61 C62 12.9(14) .
O62 C65 C66 C67 -40(3) .
C65 O62 C68 C67 7(3) .
C65 C66 C67 C68 42(3) .
C66 C67 C68 O62 -32(3) .
C68 O62 C65 C66 19(3) .
O62B C65B C66B C67B 24(4) .
C65B O62B C68B C67B 26(4) .
C65B C66B C67B C68B -7(4) .
C66B C67B C68B O62B -11(4) .
C68B O62B C65B C66B -33(4) .
C71 C72 C73 C73 172.0(12) 3_676
C71 C72 C73B C74B -1(4) .
C71 O71B C74B C73B -30(4) .
C72 C71 O71B C74B 40(4) .
O71B C71 C72 C73B -24(3) .
O71B C74B C73B C72 19(5) .
